data_4305740
loop_
_publ_author_name
'Zheng-Ming Hao'
'Rui-Qin Fang'
'Hai-Shun Wu'
'Xian-Ming Zhang'

_publ_contact_author
;
      'Zhang, Xian-Ming'
      School of Chemistry & Material Science
      Shanxi Normal University
      Linfen 041004
      Shanxi Province
      P. R. China
;
_publ_contact_author_email zhangxm@dns.sxnu.edu.cn
_publ_contact_author_fax 86-357-2051402
_publ_contact_author_phone 86-357-2051402
_publ_section_title
;
Cu6S4 Cluster Based Twelve-Connected Face-Centered Cubic and
Cu19I4S12 Cluster Based Fourteen-Connected Body-Centered Cubic Topological
Coordination Polymers
;
_journal_name_full 'Inorganic Chemistry'
_journal_page_first 8197
_journal_page_last 8203
_journal_paper_doi 10.1021/ic800709w
_journal_volume 47
_journal_year 2008
_chemical_formula_sum 'C11 H8 Cu3 N3 S2'
_chemical_formula_weight 436.94
_chemical_name_systematic
; 
 ? 
;
_space_group_IT_number 121
_symmetry_cell_setting tetragonal
_symmetry_space_group_name_Hall 'I -4 2'
_symmetry_space_group_name_H-M 'I -4 2 m'
_atom_sites_solution_hydrogens geom
_atom_sites_solution_primary direct
_atom_sites_solution_secondary difmap
_audit_creation_method SHELXL-97
_cell_angle_alpha 90.00
_cell_angle_beta 90.00
_cell_angle_gamma 90.00
_cell_formula_units_Z 4
_cell_length_a 10.2175(8)
_cell_length_b 10.217
_cell_length_c 15.4618(13)
_cell_measurement_reflns_used 62
_cell_measurement_temperature 295(2)
_cell_measurement_theta_max 26
_cell_measurement_theta_min 2.5
_cell_volume 1614.09(19)
_computing_cell_refinement 'SMART (Bruker, 2001)'
_computing_data_collection 'SMART (Bruker, 2001)'
_computing_data_reduction 'SAINT (Bruker, 2001)'
_computing_molecular_graphics 'ORTEP-II (Johnson, 1976)'
_computing_publication_material 'SHELXL-97 (Sheldrick, 1997)'
_computing_structure_refinement 'SHELXL-97 (Sheldrick, 1997)'
_computing_structure_solution 'SHELXS-97 (Sheldrick, 1990)'
_diffrn_ambient_temperature 295(2)
_diffrn_measured_fraction_theta_full 0.990
_diffrn_measured_fraction_theta_max 0.990
_diffrn_measurement_device_type 'Bruker Apex CCD Diffractometer'
_diffrn_measurement_method '\f and \w scan'
_diffrn_radiation_monochromator graphite
_diffrn_radiation_source 'fine-focus sealed tube'
_diffrn_radiation_type MoK\a
_diffrn_radiation_wavelength 0.71073
_diffrn_reflns_av_R_equivalents 0.0255
_diffrn_reflns_av_sigmaI/netI 0.0268
_diffrn_reflns_limit_h_max 6
_diffrn_reflns_limit_h_min -13
_diffrn_reflns_limit_k_max 12
_diffrn_reflns_limit_k_min -13
_diffrn_reflns_limit_l_max 17
_diffrn_reflns_limit_l_min -20
_diffrn_reflns_number 4365
_diffrn_reflns_theta_full 27.47
_diffrn_reflns_theta_max 27.47
_diffrn_reflns_theta_min 2.39
_diffrn_standards_decay_% 0
_diffrn_standards_interval_count 0
_diffrn_standards_number 0
_exptl_absorpt_coefficient_mu 4.162
_exptl_absorpt_correction_T_max 0.5052
_exptl_absorpt_correction_T_min 0.4612
_exptl_absorpt_correction_type multi-scan
_exptl_crystal_colour black
_exptl_crystal_density_diffrn 1.798
_exptl_crystal_density_method 'not measured'
_exptl_crystal_description block
_exptl_crystal_F_000 856
_exptl_crystal_size_max 0.22
_exptl_crystal_size_mid 0.20
_exptl_crystal_size_min 0.19
_refine_diff_density_max 0.633
_refine_diff_density_min -0.397
_refine_diff_density_rms 0.101
_refine_ls_abs_structure_details 'Flack H D (1983), Acta Cryst. A39, 876-881'
_refine_ls_abs_structure_Flack 0.05(4)
_refine_ls_extinction_method none
_refine_ls_goodness_of_fit_ref 1.038
_refine_ls_hydrogen_treatment mixed
_refine_ls_matrix_type full
_refine_ls_number_parameters 75
_refine_ls_number_reflns 991
_refine_ls_number_restraints 55
_refine_ls_restrained_S_all 1.147
_refine_ls_R_factor_all 0.0384
_refine_ls_R_factor_gt 0.0359
_refine_ls_shift/su_max 0.000
_refine_ls_shift/su_mean 0.000
_refine_ls_structure_factor_coef Fsqd
_refine_ls_weighting_details 'calc w=1/[\s^2^(Fo^2^)+(0.0570P)^2^+3.5887P] where P=(Fo^2^+2Fc^2^)/3'
_refine_ls_weighting_scheme calc
_refine_ls_wR_factor_gt 0.0942
_refine_ls_wR_factor_ref 0.0959
_reflns_number_gt 936
_reflns_number_total 991
_reflns_threshold_expression >2sigma(I)
_cod_data_source_file ic800709w_si_001_2.cif
_cod_data_source_block 1
_cod_original_cell_volume 1614.17(19)
_cod_database_code 4305740

loop_
_symmetry_equiv_pos_as_xyz
'x, y, z'
'-x, -y, z'
'x, -y, -z'
'-x, y, -z'
'y, x, z'
'-y, -x, z'
'-y, x, -z'
'y, -x, -z'
'x+1/2, y+1/2, z+1/2'
'-x+1/2, -y+1/2, z+1/2'
'x+1/2, -y+1/2, -z+1/2'
'-x+1/2, y+1/2, -z+1/2'
'y+1/2, x+1/2, z+1/2'
'-y+1/2, -x+1/2, z+1/2'
'-y+1/2, x+1/2, -z+1/2'
'y+1/2, -x+1/2, -z+1/2'

loop_
_atom_site_label
_atom_site_type_symbol
_atom_site_fract_x
_atom_site_fract_y
_atom_site_fract_z
_atom_site_U_iso_or_equiv
_atom_site_adp_type
_atom_site_occupancy
_atom_site_symmetry_multiplicity
_atom_site_calc_flag
_atom_site_refinement_flags
_atom_site_disorder_assembly
_atom_site_disorder_group
Cu1 Cu 0.5000 0.5000 0.16619(5) 0.0273(3) Uani 1 4 d S . .
Cu2 Cu 0.5000 0.24037(6) 0.0000 0.0351(3) Uani 1 2 d S . .
S1 S 0.37012(9) 0.37012(9) 0.07959(9) 0.0243(3) Uani 1 2 d S A .
N1 N 0.5000 0.0568(6) 0.0000 0.079(3) Uani 0.50 2 d SP . .
N2 N 0.1148(4) 0.1148(4) 0.2552(3) 0.0357(13) Uani 1 2 d SD . .
C1 C 0.5000 0.0568(6) 0.0000 0.079(3) Uani 0.50 2 d SP . .
C2 C 0.2709(4) 0.2709(4) 0.1468(4) 0.0265(12) Uani 1 2 d SDU . .
C3 C 0.2768(10) 0.2768(10) 0.2366(7) 0.072(5) Uani 0.50 2 d SPDU A 1
H3 H 0.3342 0.3342 0.2636 0.086 Uiso 0.50 2 calc SPR A 1
C4 C 0.1961(9) 0.1961(9) 0.2855(10) 0.075(6) Uani 0.50 2 d SPDU A 1
H4 H 0.2024 0.2024 0.3454 0.090 Uiso 0.50 2 calc SPR A 1
C5 C 0.1073(11) 0.1073(11) 0.1728(8) 0.073(5) Uani 0.50 2 d SPDU A 1
H5 H 0.0480 0.0480 0.1494 0.088 Uiso 0.50 2 calc SPR A 1
C6 C 0.1812(7) 0.1812(7) 0.1160(9) 0.065(5) Uani 0.50 2 d SPDU A 1
H6 H 0.1705 0.1705 0.0567 0.078 Uiso 0.50 2 calc SPR A 1
C3' C 0.1535(11) 0.3137(13) 0.1756(9) 0.095(5) Uani 0.50 1 d PDU A 2
H3' H 0.1207 0.3955 0.1606 0.114 Uiso 0.50 1 calc PR A 2
C4' C 0.0844(12) 0.2285(11) 0.2290(8) 0.098(5) Uani 0.50 1 d PDU A 2
H4' H 0.0040 0.2595 0.2484 0.118 Uiso 0.50 1 calc PR A 2

loop_
_atom_site_aniso_label
_atom_site_aniso_U_11
_atom_site_aniso_U_22
_atom_site_aniso_U_33
_atom_site_aniso_U_23
_atom_site_aniso_U_13
_atom_site_aniso_U_12
Cu1 0.0273(3) 0.0273(3) 0.0274(5) 0.000 0.000 0.0025(6)
Cu2 0.0347(4) 0.0231(3) 0.0476(5) 0.000 0.0101(5) 0.000
S1 0.0228(4) 0.0228(4) 0.0273(7) 0.0047(4) 0.0047(4) -0.0045(5)
N1 0.061(4) 0.027(3) 0.151(8) 0.000 0.002(9) 0.000
N2 0.0351(19) 0.0351(19) 0.037(3) 0.0101(16) 0.0101(16) -0.008(3)
C1 0.061(4) 0.027(3) 0.151(8) 0.000 0.002(9) 0.000
C2 0.0252(17) 0.0252(17) 0.029(3) 0.0053(15) 0.0053(15) -0.006(2)
C3 0.082(7) 0.082(7) 0.052(8) -0.012(5) -0.012(5) -0.030(8)
C4 0.087(7) 0.087(7) 0.051(8) 0.015(5) 0.015(5) -0.025(8)
C5 0.082(6) 0.082(6) 0.055(8) 0.004(5) 0.004(5) -0.043(8)
C6 0.078(6) 0.078(6) 0.040(7) -0.004(4) -0.004(4) -0.044(7)
C3' 0.094(9) 0.072(8) 0.120(9) 0.049(7) 0.065(7) 0.019(7)
C4' 0.079(8) 0.078(8) 0.138(10) 0.041(8) 0.073(7) 0.028(7)

loop_
_atom_type_symbol
_atom_type_description
_atom_type_scat_dispersion_real
_atom_type_scat_dispersion_imag
_atom_type_scat_source
C C 0.0033 0.0016 'International Tables Vol C Tables 4.2.6.8 and 6.1.1.4'
H H 0.0000 0.0000 'International Tables Vol C Tables 4.2.6.8 and 6.1.1.4'
N N 0.0061 0.0033 'International Tables Vol C Tables 4.2.6.8 and 6.1.1.4'
S S 0.1246 0.1234 'International Tables Vol C Tables 4.2.6.8 and 6.1.1.4'
Cu Cu 0.3201 1.2651 'International Tables Vol C Tables 4.2.6.8 and 6.1.1.4'

loop_
_geom_angle_atom_site_label_1
_geom_angle_atom_site_label_2
_geom_angle_atom_site_label_3
_geom_angle
_geom_angle_site_symmetry_1
_geom_angle_site_symmetry_3
_geom_angle_publ_flag
N2 Cu1 N2 107.5(3) 12 11 ?
N2 Cu1 S1 110.08(8) 12 . ?
N2 Cu1 S1 110.08(8) 11 . ?
N2 Cu1 S1 110.08(8) 12 2_665 ?
N2 Cu1 S1 110.08(8) 11 2_665 ?
S1 Cu1 S1 108.98(8) . 2_665 ?
N1 Cu2 S1 126.22(4) . . ?
N1 Cu2 S1 126.22(4) . 4_655 ?
S1 Cu2 S1 107.55(7) . 4_655 ?
C2 S1 Cu2 108.80(9) . 5 ?
C2 S1 Cu2 108.80(9) . . ?
Cu2 S1 Cu2 113.47(6) 5 . ?
C2 S1 Cu1 108.57(19) . . ?
Cu2 S1 Cu1 108.56(4) 5 . ?
Cu2 S1 Cu1 108.56(4) . . ?
C1 N1 N1 0.0 2_655 2_655 ?
C1 N1 Cu2 180.0 2_655 . ?
N1 N1 Cu2 180.0 2_655 . ?
C4 N2 C4' 71.2(8) . . ?
C4 N2 C4' 71.2(8) . 5 ?
C4' N2 C4' 110.2(11) . 5 ?
C4 N2 C5 116.6(11) . . ?
C4' N2 C5 73.9(8) . . ?
C4' N2 C5 73.9(8) 5 . ?
C4 N2 Cu1 122.0(8) . 11_455 ?
C4' N2 Cu1 124.8(6) . 11_455 ?
C4' N2 Cu1 124.8(6) 5 11_455 ?
C5 N2 Cu1 121.4(8) . 11_455 ?
C3' C2 C3' 117.7(11) . 5 ?
C3' C2 C6 74.9(7) . . ?
C3' C2 C6 74.9(7) 5 . ?
C3' C2 C3 72.3(7) . . ?
C3' C2 C3 72.3(7) 5 . ?
C6 C2 C3 113.7(10) . . ?
C3' C2 S1 121.1(5) . . ?
C3' C2 S1 121.1(5) 5 . ?
C6 C2 S1 123.9(7) . . ?
C3 C2 S1 122.4(7) . . ?
C4 C3 C2 119.5(13) . . ?
N2 C4 C3 125.3(14) . . ?
N2 C5 C6 124.6(14) . . ?
C2 C6 C5 120.4(13) . . ?
C2 C3' C4' 116.3(11) . . ?
N2 C4' C3' 129.6(11) . . ?

loop_
_geom_bond_atom_site_label_1
_geom_bond_atom_site_label_2
_geom_bond_distance
_geom_bond_site_symmetry_2
_geom_bond_publ_flag
Cu1 N2 2.056(5) 12 ?
Cu1 N2 2.056(5) 11 ?
Cu1 S1 2.3055(15) . ?
Cu1 S1 2.3055(15) 2_665 ?
Cu2 N1 1.876(6) . ?
Cu2 S1 2.2434(8) . ?
Cu2 S1 2.2434(8) 4_655 ?
S1 C2 1.771(5) . ?
S1 Cu2 2.2434(8) 5 ?
N1 C1 1.160(12) 2_655 ?
N1 N1 1.160(12) 2_655 ?
N2 C4 1.264(12) . ?
N2 C4' 1.268(11) . ?
N2 C4' 1.268(11) 5 ?
N2 C5 1.279(12) . ?
N2 Cu1 2.056(5) 11_455 ?
C2 C3' 1.352(9) . ?
C2 C3' 1.352(9) 5 ?
C2 C6 1.380(9) . ?
C2 C3 1.391(10) . ?
C3 C4 1.390(10) . ?
C5 C6 1.383(10) . ?
C3' C4' 1.392(10) . ?
